data_7010822
loop_
_publ_author_name
'Slawin, Alexandra M. Z.'
'Wainwright, Matthew'
'Woollins, J. Derek'

_publ_section_title
;
 The preparation and coordination chemistry of phosphorus(iii)
 derivatives of dialkyl ureas and thioureas
;
_journal_issue 19
_journal_name_full 'Journal of the Chemical Society, Dalton Transactions'
_journal_page_first 2724
_journal_paper_doi 10.1039/b104122n
_journal_year 2001
_chemical_formula_analytical 'C31 H26 Mo N2 O5 P2'
_chemical_formula_moiety 'C31 H26 Mo N2 O5 P2'
_chemical_formula_structural 'C31 H26 Mo N2 O5 P2'
_chemical_formula_sum 'C31 H26 Mo N2 O5 P2'
_chemical_formula_weight 664.42
_chemical_name_systematic
; 
? 
;
_space_group_IT_number 14
_symmetry_cell_setting monoclinic
_symmetry_space_group_name_Hall '-P 2ybc'
_symmetry_space_group_name_H-M 'P 1 21/c 1'
_atom_sites_solution_hydrogens geom
_atom_sites_solution_primary direct
_atom_sites_solution_secondary difmap
_audit_creation_method SHELXL
_cell_angle_alpha 90.00
_cell_angle_beta 94.4850(10)
_cell_angle_gamma 90.00
_cell_formula_units_Z 4
_cell_length_a 12.05470(10)
_cell_length_b 17.0186(2)
_cell_length_c 14.662
_cell_measurement_reflns_used 51
_cell_measurement_temperature 293(2)
_cell_measurement_theta_max 337
_cell_measurement_theta_min 23
_cell_volume 2998.76(4)
_computing_cell_refinement SMART/SAINT
_computing_data_collection SMART
_computing_data_reduction SAINT
_computing_molecular_graphics SHELXTL
_computing_publication_material SHELXTL
_computing_structure_refinement 'SHELXL-93 (Sheldrick, 1993)'
_computing_structure_solution 'SHELXS-86 (Sheldrick, 1990)'
_diffrn_ambient_temperature 293(2)
_diffrn_measurement_device SMART
_diffrn_measurement_method CCD
_diffrn_radiation_monochromator graphite
_diffrn_radiation_source 'fine-focus sealed tube'
_diffrn_radiation_type MoK\a
_diffrn_radiation_wavelength 0.71073
_diffrn_reflns_av_R_equivalents 0.0232
_diffrn_reflns_av_sigmaI/netI 0.0278
_diffrn_reflns_limit_h_max 13
_diffrn_reflns_limit_h_min -13
_diffrn_reflns_limit_k_max 18
_diffrn_reflns_limit_k_min -15
_diffrn_reflns_limit_l_max 14
_diffrn_reflns_limit_l_min -16
_diffrn_reflns_number 12800
_diffrn_reflns_theta_max 23.25
_diffrn_reflns_theta_min 1.69
_exptl_absorpt_coefficient_mu 0.586
_exptl_absorpt_correction_T_max 1.0000
_exptl_absorpt_correction_T_min 0.853453
_exptl_absorpt_correction_type sadabs
_exptl_crystal_colour colourless
_exptl_crystal_density_diffrn 1.472
_exptl_crystal_description plate
_exptl_crystal_F_000 1352
_exptl_crystal_size_max .04
_exptl_crystal_size_mid .15
_exptl_crystal_size_min .2
_refine_diff_density_max 0.227
_refine_diff_density_min -0.264
_refine_diff_density_rms 0.042
_refine_ls_extinction_coef 0.0041(4)
_refine_ls_extinction_expression Fc^*^=kFc[1+0.001xFc^2^\l^3^/sin(2\q)]^-1/4^
_refine_ls_extinction_method SHELXL
_refine_ls_goodness_of_fit_all 0.950
_refine_ls_goodness_of_fit_obs 0.978
_refine_ls_hydrogen_treatment riding
_refine_ls_matrix_type full
_refine_ls_number_parameters 371
_refine_ls_number_reflns 4253
_refine_ls_number_restraints 0
_refine_ls_restrained_S_all 1.136
_refine_ls_restrained_S_obs 0.978
_refine_ls_R_factor_all 0.0386
_refine_ls_R_factor_obs 0.0251
_refine_ls_shift/esd_max -0.003
_refine_ls_shift/esd_mean 0.000
_refine_ls_structure_factor_coef Fsqd
_refine_ls_weighting_scheme
;
calc w=1/[\s^2^(Fo^2^)+(0.0456P)^2^+0.0098P] where 
P=(Fo^2^+2Fc^2^)/3
;
_refine_ls_wR_factor_all 0.0790
_refine_ls_wR_factor_obs 0.0609
_reflns_number_observed 3487
_reflns_number_total 4303
_reflns_observed_criterion >2sigma(I)
_cod_data_source_file b104122n.txt
_cod_data_source_block 13
_cod_depositor_comments
;
The following automatic conversions were performed:
'_symmetry_cell_setting' value 'Monoclinic' changed to 'monoclinic'
according to '/home/saulius/struct/CIF-dictionaries/cif_core.dic'
dictionary named 'cif_core.dic' version 2.4.1 from 2010-06-29.

Automatic conversion script
Id: cif_fix_enum 1527 2010-12-29 10:47:43Z saulius 
;
_cod_original_cell_volume 2998.72(4)
_cod_original_sg_symbol_H-M P2(1)/c
_cod_database_code 7010822

loop_
_symmetry_equiv_pos_as_xyz
'x, y, z'
'-x, y+1/2, -z+1/2'
'-x, -y, -z'
'x, -y-1/2, z-1/2'

loop_
_atom_site_aniso_label
_atom_site_aniso_U_11
_atom_site_aniso_U_22
_atom_site_aniso_U_33
_atom_site_aniso_U_23
_atom_site_aniso_U_13
_atom_site_aniso_U_12
Mo1 0.03608(14) 0.0365(2) 0.03855(15) -0.00191(10) -0.00360(9) 0.00167(10)
C31 0.058(2) 0.054(2) 0.047(2) 0.0050(15) -0.0037(14) 0.0045(15)
O31 0.111(2) 0.090(2) 0.066(2) 0.0264(14) 0.0117(14) 0.005(2)
C32 0.049(2) 0.057(2) 0.060(2) -0.008(2) -0.0056(14) 0.0039(15)
O32 0.090(2) 0.087(2) 0.104(2) -0.052(2) -0.0130(14) -0.0021(15)
C33 0.046(2) 0.043(2) 0.049(2) 0.0043(14) -0.0033(13) 0.0068(13)
O33 0.089(2) 0.0440(14) 0.083(2) -0.0176(12) -0.0085(12) 0.0083(12)
C34 0.051(2) 0.047(2) 0.062(2) -0.0103(15) -0.0085(14) 0.0046(14)
O34 0.0455(13) 0.087(2) 0.115(2) -0.0222(15) -0.0170(12) 0.0185(12)
P1 0.0325(3) 0.0333(4) 0.0457(4) -0.0027(3) 0.0037(3) -0.0001(3)
C1 0.0347(14) 0.0311(15) 0.067(2) -0.0005(13) 0.0070(13) -0.0007(11)
C2 0.042(2) 0.063(2) 0.076(2) 0.001(2) 0.0009(15) -0.0061(15)
C3 0.039(2) 0.080(3) 0.107(3) 0.004(2) -0.009(2) -0.015(2)
C4 0.037(2) 0.073(2) 0.127(3) 0.023(2) 0.010(2) -0.011(2)
C5 0.049(2) 0.082(3) 0.103(3) 0.030(2) 0.017(2) -0.006(2)
C6 0.044(2) 0.055(2) 0.077(2) 0.015(2) 0.0069(15) -0.0004(14)
C7 0.0316(13) 0.040(2) 0.0426(14) 0.0029(12) 0.0105(11) 0.0008(11)
C8 0.051(2) 0.046(2) 0.046(2) 0.0028(13) 0.0099(13) 0.0058(13)
C9 0.059(2) 0.071(2) 0.045(2) 0.013(2) 0.0045(14) 0.016(2)
C10 0.061(2) 0.087(3) 0.039(2) -0.004(2) 0.0024(14) 0.000(2)
C11 0.064(2) 0.059(2) 0.054(2) -0.016(2) 0.014(2) 0.002(2)
C12 0.045(2) 0.046(2) 0.047(2) -0.0026(13) 0.0067(12) 0.0032(13)
N1 0.0403(12) 0.0303(12) 0.0518(13) -0.0056(10) 0.0042(10) -0.0008(9)
C26 0.060(2) 0.037(2) 0.119(3) -0.021(2) 0.020(2) -0.0085(14)
C13 0.0428(15) 0.036(2) 0.0336(13) -0.0049(11) 0.0035(11) 0.0013(13)
O13 0.0509(11) 0.0379(12) 0.0713(13) -0.0065(10) 0.0035(9) 0.0120(9)
N2 0.0325(11) 0.0381(13) 0.0383(11) 0.0002(9) 0.0011(9) 0.0049(9)
C27 0.0369(14) 0.054(2) 0.056(2) -0.0010(14) -0.0051(12) 0.0033(13)
P2 0.0353(3) 0.0393(4) 0.0318(3) -0.0009(3) 0.0026(3) -0.0007(3)
C14 0.051(2) 0.048(2) 0.0359(15) 0.0026(13) 0.0082(12) 0.0006(13)
C15 0.067(2) 0.062(2) 0.046(2) -0.0070(15) 0.0095(14) -0.002(2)
C16 0.105(3) 0.068(2) 0.045(2) -0.010(2) 0.019(2) 0.002(2)
C17 0.081(2) 0.082(3) 0.060(2) 0.010(2) 0.033(2) 0.015(2)
C18 0.057(2) 0.095(3) 0.064(2) 0.014(2) 0.023(2) 0.007(2)
C19 0.049(2) 0.092(2) 0.047(2) 0.000(2) 0.0101(14) -0.001(2)
C20 0.0321(13) 0.039(2) 0.0431(15) 0.0004(12) 0.0002(11) 0.0005(11)
C21 0.0398(14) 0.044(2) 0.043(2) -0.0030(12) 0.0019(11) -0.0059(12)
C22 0.058(2) 0.062(2) 0.051(2) -0.012(2) -0.0048(14) -0.008(2)
C23 0.065(2) 0.052(2) 0.082(3) -0.016(2) -0.012(2) -0.010(2)
C24 0.072(2) 0.043(2) 0.087(3) 0.012(2) -0.005(2) -0.020(2)
C25 0.065(2) 0.057(2) 0.052(2) 0.012(2) -0.0025(14) -0.011(2)

loop_
_atom_site_label
_atom_site_type_symbol
_atom_site_fract_x
_atom_site_fract_y
_atom_site_fract_z
_atom_site_U_iso_or_equiv
_atom_site_thermal_displace_type
_atom_site_occupancy
_atom_site_calc_flag
_atom_site_refinement_flags
_atom_site_disorder_group
Mo1 Mo 0.39254(2) 0.030220(13) 0.800381(14) 0.03737(10) Uani 1 d . .
C31 C 0.3553(2) -0.0372(2) 0.9058(2) 0.0535(7) Uani 1 d . .
O31 O 0.3314(2) -0.0752(2) 0.9661(2) 0.0885(8) Uani 1 d . .
C32 C 0.4232(2) 0.1207(2) 0.8884(2) 0.0559(8) Uani 1 d . .
O32 O 0.4438(2) 0.1703(2) 0.9396(2) 0.0945(8) Uani 1 d . .
C33 C 0.3747(2) -0.0664(2) 0.7185(2) 0.0466(7) Uani 1 d . .
O33 O 0.3700(2) -0.12321(13) 0.67588(15) 0.0730(6) Uani 1 d . .
C34 C 0.5536(3) 0.0013(2) 0.8198(2) 0.0542(7) Uani 1 d . .
O34 O 0.6458(2) -0.01545(15) 0.8312(2) 0.0835(7) Uani 1 d . .
P1 P 0.40985(5) 0.12659(4) 0.67496(4) 0.0371(2) Uani 1 d . .
C1 C 0.5483(2) 0.16516(15) 0.6543(2) 0.0443(6) Uani 1 d . .
C2 C 0.6287(2) 0.1705(2) 0.7276(2) 0.0606(8) Uani 1 d . .
H2A H 0.6124(2) 0.1542(2) 0.7856(2) 0.073 Uiso 1 calc R .
C3 C 0.7330(2) 0.2002(2) 0.7138(3) 0.0760(10) Uani 1 d . .
H3A H 0.7864(2) 0.2045(2) 0.7629(3) 0.091 Uiso 1 calc R .
C4 C 0.7583(2) 0.2232(2) 0.6284(3) 0.0790(11) Uani 1 d . .
H4A H 0.8286(2) 0.2430(2) 0.6198(3) 0.095 Uiso 1 calc R .
C5 C 0.6807(3) 0.2173(2) 0.5561(3) 0.0775(10) Uani 1 d . .
H5A H 0.6985(3) 0.2322(2) 0.4979(3) 0.093 Uiso 1 calc R .
C6 C 0.5745(2) 0.1890(2) 0.5691(2) 0.0585(8) Uani 1 d . .
H6A H 0.5211(2) 0.1862(2) 0.5199(2) 0.070 Uiso 1 calc R .
C7 C 0.3503(2) 0.10871(15) 0.5574(2) 0.0378(6) Uani 1 d . .
C8 C 0.2890(2) 0.1659(2) 0.5074(2) 0.0473(7) Uani 1 d . .
H8A H 0.2786(2) 0.2151(2) 0.5331(2) 0.057 Uiso 1 calc R .
C9 C 0.2440(2) 0.1500(2) 0.4204(2) 0.0585(8) Uani 1 d . .
H9A H 0.2025(2) 0.1883(2) 0.3879(2) 0.070 Uiso 1 calc R .
C10 C 0.2596(2) 0.0782(2) 0.3811(2) 0.0626(9) Uani 1 d . .
H10A H 0.2279(2) 0.0677(2) 0.3225(2) 0.075 Uiso 1 calc R .
C11 C 0.3219(2) 0.0217(2) 0.4283(2) 0.0585(8) Uani 1 d . .
H11A H 0.3344(2) -0.0265(2) 0.4012(2) 0.070 Uiso 1 calc R .
C12 C 0.3662(2) 0.0371(2) 0.5171(2) 0.0458(7) Uani 1 d . .
H12A H 0.4070(2) -0.0016(2) 0.5495(2) 0.055 Uiso 1 calc R .
N1 N 0.3398(2) 0.21177(12) 0.70304(14) 0.0407(5) Uani 1 d . .
C26 C 0.3969(2) 0.2886(2) 0.7135(3) 0.0714(10) Uani 1 d . .
H26A H 0.4756(2) 0.2811(2) 0.7112(3) 0.107 Uiso 1 calc R .
H26B H 0.3824(2) 0.3114(2) 0.7712(3) 0.107 Uiso 1 calc R .
H26C H 0.3699(2) 0.3229(2) 0.6648(3) 0.107 Uiso 1 calc R .
C13 C 0.2257(2) 0.2153(2) 0.7053(2) 0.0375(6) Uani 1 d . .
O13 O 0.17682(14) 0.27802(11) 0.70763(13) 0.0534(5) Uani 1 d . .
N2 N 0.1645(2) 0.14462(12) 0.69825(13) 0.0364(5) Uani 1 d . .
C27 C 0.0459(2) 0.1600(2) 0.6686(2) 0.0493(7) Uani 1 d . .
H27A H 0.0059(2) 0.1112(2) 0.6643(2) 0.074 Uiso 1 calc R .
H27B H 0.0409(2) 0.1853(2) 0.6099(2) 0.074 Uiso 1 calc R .
H27C H 0.0142(2) 0.1934(2) 0.7124(2) 0.074 Uiso 1 calc R .
P2 P 0.19303(5) 0.06273(4) 0.76605(4) 0.0355(2) Uani 1 d . .
C14 C 0.0994(2) 0.0775(2) 0.8580(2) 0.0447(7) Uani 1 d . .
C15 C 0.1421(3) 0.1096(2) 0.9398(2) 0.0578(8) Uani 1 d . .
H15A H 0.2182(3) 0.1186(2) 0.9498(2) 0.069 Uiso 1 calc R .
C16 C 0.0715(3) 0.1286(2) 1.0078(2) 0.0720(10) Uani 1 d . .
H16A H 0.1007(3) 0.1504(2) 1.0627(2) 0.086 Uiso 1 calc R .
C17 C -0.0399(3) 0.1152(2) 0.9937(2) 0.0728(10) Uani 1 d . .
H17A H -0.0867(3) 0.1290(2) 1.0387(2) 0.087 Uiso 1 calc R .
C18 C -0.0835(3) 0.0818(2) 0.9143(2) 0.0714(10) Uani 1 d . .
H18A H -0.1594(3) 0.0714(2) 0.9059(2) 0.086 Uiso 1 calc R .
C19 C -0.0150(2) 0.0634(2) 0.8468(2) 0.0624(8) Uani 1 d . .
H19A H -0.0454(2) 0.0412(2) 0.7925(2) 0.075 Uiso 1 calc R .
C20 C 0.1256(2) -0.01556(15) 0.6969(2) 0.0381(6) Uani 1 d . .
C21 C 0.1260(2) -0.0154(2) 0.6024(2) 0.0424(6) Uani 1 d . .
H21A H 0.1486(2) 0.0294(2) 0.5725(2) 0.051 Uiso 1 calc R .
C22 C 0.0930(2) -0.0816(2) 0.5521(2) 0.0575(8) Uani 1 d . .
H22A H 0.0957(2) -0.0814(2) 0.4889(2) 0.069 Uiso 1 calc R .
C23 C 0.0566(3) -0.1470(2) 0.5950(2) 0.0673(9) Uani 1 d . .
H23A H 0.0344(3) -0.1912(2) 0.5610(2) 0.081 Uiso 1 calc R .
C24 C 0.0531(3) -0.1471(2) 0.6878(2) 0.0679(9) Uani 1 d . .
H24A H 0.0268(3) -0.1912(2) 0.7168(2) 0.081 Uiso 1 calc R .
C25 C 0.0882(2) -0.0825(2) 0.7392(2) 0.0581(8) Uani 1 d . .
H25A H 0.0868(2) -0.0838(2) 0.8025(2) 0.070 Uiso 1 calc R .

loop_
_atom_type_symbol
_atom_type_description
_atom_type_scat_dispersion_real
_atom_type_scat_dispersion_imag
_atom_type_scat_source
C C 0.0033 0.0016 'International Tables Vol C Tables 4.2.6.8 and 6.1.1.4'
H H 0.0000 0.0000 'International Tables Vol C Tables 4.2.6.8 and 6.1.1.4'
N N 0.0061 0.0033 'International Tables Vol C Tables 4.2.6.8 and 6.1.1.4'
O O 0.0106 0.0060 'International Tables Vol C Tables 4.2.6.8 and 6.1.1.4'
P P 0.1023 0.0942 'International Tables Vol C Tables 4.2.6.8 and 6.1.1.4'
Mo Mo -1.6832 0.6857 'International Tables Vol C Tables 4.2.6.8 and 6.1.1.4'

loop_
_geom_angle_atom_site_label_1
_geom_angle_atom_site_label_2
_geom_angle_atom_site_label_3
_geom_angle
_geom_angle_site_symmetry_1
_geom_angle_site_symmetry_3
_geom_angle_publ_flag
C34 Mo1 C31 91.28(12) . . ?
C34 Mo1 C32 88.28(11) . . ?
C31 Mo1 C32 89.13(12) . . ?
C34 Mo1 C33 86.67(11) . . ?
C31 Mo1 C33 88.45(11) . . ?
C32 Mo1 C33 174.35(11) . . ?
C34 Mo1 P2 176.29(8) . . ?
C31 Mo1 P2 90.70(8) . . ?
C32 Mo1 P2 94.90(8) . . ?
C33 Mo1 P2 90.24(7) . . ?
C34 Mo1 P1 97.54(9) . . ?
C31 Mo1 P1 170.25(8) . . ?
C32 Mo1 P1 87.00(9) . . ?
C33 Mo1 P1 96.16(8) . . ?
P2 Mo1 P1 80.72(2) . . ?
O31 C31 Mo1 178.4(3) . . ?
O32 C32 Mo1 177.5(3) . . ?
O33 C33 Mo1 175.5(2) . . ?
O34 C34 Mo1 179.8(2) . . ?
N1 P1 C7 101.42(10) . . ?
N1 P1 C1 101.82(11) . . ?
C7 P1 C1 101.35(12) . . ?
N1 P1 Mo1 107.69(7) . . ?
C7 P1 Mo1 122.35(8) . . ?
C1 P1 Mo1 119.14(9) . . ?
C6 C1 C2 119.2(2) . . ?
C6 C1 P1 122.1(2) . . ?
C2 C1 P1 118.8(2) . . ?
C3 C2 C1 119.7(3) . . ?
C4 C3 C2 120.5(3) . . ?
C5 C4 C3 120.3(3) . . ?
C4 C5 C6 120.0(3) . . ?
C1 C6 C5 120.4(3) . . ?
C12 C7 C8 118.6(2) . . ?
C12 C7 P1 119.5(2) . . ?
C8 C7 P1 121.9(2) . . ?
C9 C8 C7 120.3(3) . . ?
C10 C9 C8 120.6(3) . . ?
C9 C10 C11 120.0(3) . . ?
C10 C11 C12 119.7(3) . . ?
C7 C12 C11 120.8(3) . . ?
C13 N1 C26 114.6(2) . . ?
C13 N1 P1 123.0(2) . . ?
C26 N1 P1 121.9(2) . . ?
O13 C13 N1 121.5(2) . . ?
O13 C13 N2 119.7(2) . . ?
N1 C13 N2 118.6(2) . . ?
C13 N2 C27 110.9(2) . . ?
C13 N2 P2 124.4(2) . . ?
C27 N2 P2 117.0(2) . . ?
N2 P2 C20 102.04(10) . . ?
N2 P2 C14 101.83(11) . . ?
C20 P2 C14 103.55(12) . . ?
N2 P2 Mo1 116.23(7) . . ?
C20 P2 Mo1 109.42(8) . . ?
C14 P2 Mo1 121.45(9) . . ?
C15 C14 C19 117.9(3) . . ?
C15 C14 P2 118.8(2) . . ?
C19 C14 P2 123.1(2) . . ?
C14 C15 C16 120.3(3) . . ?
C17 C16 C15 120.1(3) . . ?
C18 C17 C16 120.6(3) . . ?
C17 C18 C19 119.8(3) . . ?
C18 C19 C14 121.3(3) . . ?
C21 C20 C25 118.4(2) . . ?
C21 C20 P2 121.1(2) . . ?
C25 C20 P2 119.7(2) . . ?
C22 C21 C20 120.4(3) . . ?
C23 C22 C21 120.4(3) . . ?
C24 C23 C22 119.7(3) . . ?
C23 C24 C25 120.7(3) . . ?
C24 C25 C20 120.4(3) . . ?

loop_
_geom_bond_atom_site_label_1
_geom_bond_atom_site_label_2
_geom_bond_distance
_geom_bond_site_symmetry_2
_geom_bond_publ_flag
Mo1 C34 2.001(3) . ?
Mo1 C31 2.003(3) . ?
Mo1 C32 2.024(3) . ?
Mo1 C33 2.037(3) . ?
Mo1 P2 2.4808(6) . ?
Mo1 P1 2.4849(7) . ?
C31 O31 1.150(3) . ?
C32 O32 1.144(3) . ?
C33 O33 1.151(3) . ?
C34 O34 1.148(3) . ?
P1 N1 1.743(2) . ?
P1 C7 1.840(3) . ?
P1 C1 1.841(2) . ?
C1 C6 1.373(4) . ?
C1 C2 1.394(4) . ?
C2 C3 1.384(4) . ?
C3 C4 1.369(5) . ?
C4 C5 1.362(4) . ?
C5 C6 1.396(4) . ?
C7 C12 1.375(3) . ?
C7 C8 1.396(3) . ?
C8 C9 1.372(4) . ?
C9 C10 1.371(4) . ?
C10 C11 1.373(4) . ?
C11 C12 1.392(4) . ?
N1 C13 1.379(3) . ?
N1 C26 1.480(3) . ?
C13 O13 1.221(3) . ?
C13 N2 1.411(3) . ?
N2 C27 1.485(3) . ?
N2 P2 1.731(2) . ?
P2 C20 1.827(2) . ?
P2 C14 1.842(2) . ?
C14 C15 1.381(4) . ?
C14 C19 1.397(4) . ?
C15 C16 1.398(4) . ?
C16 C17 1.363(5) . ?
C17 C18 1.364(5) . ?
C18 C19 1.374(4) . ?
C20 C21 1.385(3) . ?
C20 C25 1.389(4) . ?
C21 C22 1.388(4) . ?
C22 C23 1.368(4) . ?
C23 C24 1.365(4) . ?
C24 C25 1.381(4) . ?

loop_
_geom_torsion_atom_site_label_1
_geom_torsion_atom_site_label_2
_geom_torsion_atom_site_label_3
_geom_torsion_atom_site_label_4
_geom_torsion
_geom_torsion_site_symmetry_1
_geom_torsion_site_symmetry_2
_geom_torsion_site_symmetry_3
_geom_torsion_site_symmetry_4
_geom_torsion_publ_flag
C34 Mo1 C31 O31 172.8(1000) . . . . ?
C32 Mo1 C31 O31 84.5(97) . . . . ?
C33 Mo1 C31 O31 -100.6(97) . . . . ?
P2 Mo1 C31 O31 -10.4(97) . . . . ?
P1 Mo1 C31 O31 17.9(101) . . . . ?
C34 Mo1 C32 O32 -26.1(66) . . . . ?
C31 Mo1 C32 O32 65.2(66) . . . . ?
C33 Mo1 C32 O32 0.5(74) . . . . ?
P2 Mo1 C32 O32 155.9(66) . . . . ?
P1 Mo1 C32 O32 -123.7(66) . . . . ?
C34 Mo1 C33 O33 32.7(33) . . . . ?
C31 Mo1 C33 O33 -58.6(33) . . . . ?
C32 Mo1 C33 O33 6.1(41) . . . . ?
P2 Mo1 C33 O33 -149.3(33) . . . . ?
P1 Mo1 C33 O33 130.0(33) . . . . ?
C31 Mo1 C34 O34 -6.3(964) . . . . ?
C32 Mo1 C34 O34 82.8(1000) . . . . ?
C33 Mo1 C34 O34 -94.7(964) . . . . ?
P2 Mo1 C34 O34 -128.5(1000) . . . . ?
P1 Mo1 C34 O34 169.5(1000) . . . . ?
C34 Mo1 P1 N1 -130.52(11) . . . . ?
C31 Mo1 P1 N1 24.1(5) . . . . ?
C32 Mo1 P1 N1 -42.66(10) . . . . ?
C33 Mo1 P1 N1 142.03(10) . . . . ?
P2 Mo1 P1 N1 52.80(7) . . . . ?
C34 Mo1 P1 C7 112.86(12) . . . . ?
C31 Mo1 P1 C7 -92.5(5) . . . . ?
C32 Mo1 P1 C7 -159.28(12) . . . . ?
C33 Mo1 P1 C7 25.41(12) . . . . ?
P2 Mo1 P1 C7 -63.82(9) . . . . ?
C34 Mo1 P1 C1 -15.44(13) . . . . ?
C31 Mo1 P1 C1 139.2(5) . . . . ?
C32 Mo1 P1 C1 72.42(13) . . . . ?
C33 Mo1 P1 C1 -102.89(12) . . . . ?
P2 Mo1 P1 C1 167.88(10) . . . . ?
N1 P1 C1 C6 -90.7(2) . . . . ?
C7 P1 C1 C6 13.7(3) . . . . ?
Mo1 P1 C1 C6 151.1(2) . . . . ?
N1 P1 C1 C2 89.0(2) . . . . ?
C7 P1 C1 C2 -166.6(2) . . . . ?
Mo1 P1 C1 C2 -29.1(2) . . . . ?
C6 C1 C2 C3 0.5(4) . . . . ?
P1 C1 C2 C3 -179.3(2) . . . . ?
C1 C2 C3 C4 -0.9(5) . . . . ?
C2 C3 C4 C5 0.1(6) . . . . ?
C3 C4 C5 C6 1.1(6) . . . . ?
C2 C1 C6 C5 0.8(4) . . . . ?
P1 C1 C6 C5 -179.5(2) . . . . ?
C4 C5 C6 C1 -1.6(5) . . . . ?
N1 P1 C7 C12 -165.9(2) . . . . ?
C1 P1 C7 C12 89.4(2) . . . . ?
Mo1 P1 C7 C12 -46.3(2) . . . . ?
N1 P1 C7 C8 14.0(2) . . . . ?
C1 P1 C7 C8 -90.7(2) . . . . ?
Mo1 P1 C7 C8 133.6(2) . . . . ?
C12 C7 C8 C9 1.2(4) . . . . ?
P1 C7 C8 C9 -178.7(2) . . . . ?
C7 C8 C9 C10 -0.7(4) . . . . ?
C8 C9 C10 C11 -0.8(5) . . . . ?
C9 C10 C11 C12 1.9(5) . . . . ?
C8 C7 C12 C11 -0.1(4) . . . . ?
P1 C7 C12 C11 179.8(2) . . . . ?
C10 C11 C12 C7 -1.4(4) . . . . ?
C7 P1 N1 C13 61.3(2) . . . . ?
C1 P1 N1 C13 165.7(2) . . . . ?
Mo1 P1 N1 C13 -68.3(2) . . . . ?
C7 P1 N1 C26 -109.8(2) . . . . ?
C1 P1 N1 C26 -5.5(2) . . . . ?
Mo1 P1 N1 C26 120.6(2) . . . . ?
C26 N1 C13 O13 6.1(4) . . . . ?
P1 N1 C13 O13 -165.7(2) . . . . ?
C26 N1 C13 N2 -178.4(2) . . . . ?
P1 N1 C13 N2 9.8(3) . . . . ?
O13 C13 N2 C27 16.0(3) . . . . ?
N1 C13 N2 C27 -159.6(2) . . . . ?
O13 C13 N2 P2 -132.3(2) . . . . ?
N1 C13 N2 P2 52.1(3) . . . . ?
C13 N2 P2 C20 -158.8(2) . . . . ?
C27 N2 P2 C20 54.6(2) . . . . ?
C13 N2 P2 C14 94.3(2) . . . . ?
C27 N2 P2 C14 -52.3(2) . . . . ?
C13 N2 P2 Mo1 -39.9(2) . . . . ?
C27 N2 P2 Mo1 173.52(15) . . . . ?
C34 Mo1 P2 N2 -75.9(14) . . . . ?
C31 Mo1 P2 N2 161.86(11) . . . . ?
C32 Mo1 P2 N2 72.67(12) . . . . ?
C33 Mo1 P2 N2 -109.69(11) . . . . ?
P1 Mo1 P2 N2 -13.48(8) . . . . ?
C34 Mo1 P2 C20 38.9(14) . . . . ?
C31 Mo1 P2 C20 -83.29(12) . . . . ?
C32 Mo1 P2 C20 -172.48(12) . . . . ?
C33 Mo1 P2 C20 5.17(11) . . . . ?
P1 Mo1 P2 C20 101.37(9) . . . . ?
C34 Mo1 P2 C14 159.4(14) . . . . ?
C31 Mo1 P2 C14 37.16(13) . . . . ?
C32 Mo1 P2 C14 -52.03(14) . . . . ?
C33 Mo1 P2 C14 125.62(13) . . . . ?
P1 Mo1 P2 C14 -138.18(11) . . . . ?
N2 P2 C14 C15 -98.4(2) . . . . ?
C20 P2 C14 C15 155.9(2) . . . . ?
Mo1 P2 C14 C15 32.7(3) . . . . ?
N2 P2 C14 C19 76.5(3) . . . . ?
C20 P2 C14 C19 -29.1(3) . . . . ?
Mo1 P2 C14 C19 -152.4(2) . . . . ?
C19 C14 C15 C16 -1.3(5) . . . . ?
P2 C14 C15 C16 173.8(2) . . . . ?
C14 C15 C16 C17 0.3(5) . . . . ?
C15 C16 C17 C18 1.3(5) . . . . ?
C16 C17 C18 C19 -1.8(6) . . . . ?
C17 C18 C19 C14 0.7(5) . . . . ?
C15 C14 C19 C18 0.9(5) . . . . ?
P2 C14 C19 C18 -174.1(3) . . . . ?
N2 P2 C20 C21 37.1(2) . . . . ?
C14 P2 C20 C21 142.6(2) . . . . ?
Mo1 P2 C20 C21 -86.6(2) . . . . ?
N2 P2 C20 C25 -153.0(2) . . . . ?
C14 P2 C20 C25 -47.5(2) . . . . ?
Mo1 P2 C20 C25 83.3(2) . . . . ?
C25 C20 C21 C22 -1.9(4) . . . . ?
P2 C20 C21 C22 168.1(2) . . . . ?
C20 C21 C22 C23 1.9(4) . . . . ?
C21 C22 C23 C24 -0.2(5) . . . . ?
C22 C23 C24 C25 -1.4(5) . . . . ?
C23 C24 C25 C20 1.3(5) . . . . ?
C21 C20 C25 C24 0.3(4) . . . . ?
P2 C20 C25 C24 -169.8(2) . . . . ?
